data_7050139
loop_
_publ_author_name
'Horikoshi, Ryo'
'Nambu, Chisato'
'Mochida, Tomoyuki'

_publ_section_title
;
 Supramolecular assembly of ferrocenes via hydrogen bonds: dimensional
 variation in ferrocenylpyrimidine complexes with carboxylic acids and
 aromatic alcohols
;
_journal_issue 1
_journal_name_full 'New Journal of Chemistry'
_journal_page_first 26
_journal_paper_doi 10.1039/b306699a
_journal_volume 28
_journal_year 2004
_chemical_formula_sum 'C38 H30 Fe2 N4 O8'
_chemical_formula_weight 782.37
_space_group_IT_number 15
_symmetry_cell_setting monoclinic
_symmetry_Int_Tables_number 15
_symmetry_space_group_name_Hall '-C 2yc'
_symmetry_space_group_name_H-M 'C 1 2/c 1'
_cell_angle_alpha 90
_cell_angle_beta 94.10(2)
_cell_angle_gamma 90
_cell_formula_units_Z 4
_cell_length_a 12.474(4)
_cell_length_b 13.687(3)
_cell_length_c 19.390(3)
_cell_measurement_reflns_used 25
_cell_measurement_temperature 296.2
_cell_measurement_theta_max 15.0
_cell_measurement_theta_min 14.7
_cell_volume 3302.0(14)
_computing_cell_refinement 'MSC/AFC Diffractometer Control'
_computing_data_collection 'MSC/AFC Diffractometer Control'
_computing_data_reduction 'teXsan Ver. 1.11'
_computing_publication_material 'teXsan Ver. 1.11'
_computing_structure_refinement 'teXsan Ver. 1.10'
_computing_structure_solution SHELXS97
_diffrn_measured_fraction_theta_full 1.0000
_diffrn_measured_fraction_theta_max 1.0000
_diffrn_measurement_device_type 'Rigaku AFC5S'
_diffrn_measurement_method \w-2\q
_diffrn_radiation_type 'Mo K\a'
_diffrn_radiation_wavelength 0.7107
_diffrn_reflns_av_R_equivalents 0.032
_diffrn_reflns_limit_h_max 16
_diffrn_reflns_limit_h_min 0
_diffrn_reflns_limit_k_max 17
_diffrn_reflns_limit_k_min 0
_diffrn_reflns_limit_l_max 25
_diffrn_reflns_limit_l_min -25
_diffrn_reflns_number 4115
_diffrn_reflns_theta_full 27.50
_diffrn_reflns_theta_max 27.50
_diffrn_standards_decay_% 0.97
_diffrn_standards_interval_count 300
_diffrn_standards_number 3
_exptl_absorpt_coefficient_mu 0.941
_exptl_absorpt_correction_T_max 0.998
_exptl_absorpt_correction_T_min 0.872
_exptl_absorpt_correction_type psi-scan
_exptl_absorpt_process_details '(North, Phillips & Mathews, 1968)'
_exptl_crystal_colour orange
_exptl_crystal_density_diffrn 1.574
_exptl_crystal_density_method 'not measured'
_exptl_crystal_description prismatic
_exptl_crystal_size_max 0.6
_exptl_crystal_size_mid 0.6
_exptl_crystal_size_min 0.5
_refine_diff_density_max 0.48
_refine_diff_density_min -1.04
_refine_ls_extinction_method none
_refine_ls_goodness_of_fit_ref 1.016
_refine_ls_hydrogen_treatment noref
_refine_ls_number_parameters 235
_refine_ls_number_reflns 3026
_refine_ls_R_factor_gt 0.0521
_refine_ls_shift/su_max 0.0002
_refine_ls_structure_factor_coef Fsqd
_refine_ls_weighting_details 'w = 1/[\s^2^(Fo^2^) + (0.15000(Max(Fo^2^,0) + 2Fc^2^)/3)^2^]'
_refine_ls_weighting_scheme calc
_refine_ls_wR_factor_ref 0.1638
_reflns_number_gt 3026
_reflns_number_total 3777
_reflns_threshold_expression F^2^>2.0\s(F^2^)
_cod_data_source_file b306699a.txt
_cod_data_source_block compound_7
_cod_depositor_comments
;
The following automatic conversions were performed:
data name '_geom_hbond_site_distance_dh' replaced with
'_geom_hbond_distance_DH' as specified in the replacement file
'/home/antanas/src/cod-tools/trunk/data/replacement-values/replacement_tags.lst'.

data
name '_geom_hbond_site_distance_ha' replaced with
'_geom_hbond_distance_HA' as specified in the replacement file
'/home/antanas/src/cod-tools/trunk/data/replacement-values/replacement_tags.lst'.

data
name '_geom_hbond_site_distance_da' replaced with
'_geom_hbond_distance_DA' as specified in the replacement file
'/home/antanas/src/cod-tools/trunk/data/replacement-values/replacement_tags.lst'.

Automatic conversion script
Id: cif_correct_tags 5005 2017-03-03 11:38:54Z antanas 
;
_cod_original_cell_volume 3302(1)
_cod_original_formula_sum 'C38 H30 Fe2 N4 O8 '
_cod_database_code 7050139

loop_
_symmetry_equiv_pos_as_xyz
x,y,z
-x,y,1/2-z
-x,-y,-z
x,-y,1/2+z
1/2+x,1/2+y,z
1/2-x,1/2+y,1/2-z
1/2-x,1/2-y,-z
1/2+x,1/2-y,1/2+z

loop_
_atom_site_label
_atom_site_type_symbol
_atom_site_fract_x
_atom_site_fract_y
_atom_site_fract_z
_atom_site_U_iso_or_equiv
_atom_site_adp_type
_atom_site_occupancy
_atom_site_calc_flag
_atom_site_refinement_flags
_atom_site_disorder_assembly
_atom_site_disorder_group
Fe Fe 0.77894(3) 0.18137(3) 0.70097(2) 0.0292(1) Uani 1.00 d . . .
O(1) O 1.0058(2) -0.1062(2) 0.9806(1) 0.0423(6) Uani 1.00 d . . .
O(2) O 1.0143(2) -0.1884(2) 0.8822(1) 0.0636(9) Uani 1.00 d . . .
O(3) O 1.0635(2) -0.4166(2) 1.0737(2) 0.0708(9) Uani 1.00 d . . .
O(4) O 0.9657(2) -0.3133(2) 1.0110(2) 0.0657(9) Uani 1.00 d . . .
N(1) N 0.8176(2) -0.0194(2) 0.9252(1) 0.0327(6) Uani 1.00 d . . .
N(2) N 0.6304(2) -0.0008(2) 0.9028(2) 0.0395(7) Uani 1.00 d . . .
C(1) C 0.7160(3) -0.0446(2) 0.9327(2) 0.0352(8) Uani 1.00 d . . .
C(2) C 0.6472(2) 0.0760(3) 0.8622(2) 0.0375(8) Uani 1.00 d . . .
C(3) C 0.7497(2) 0.1088(2) 0.8502(1) 0.0282(7) Uani 1.00 d . . .
C(4) C 0.8327(2) 0.0569(2) 0.8842(2) 0.0330(7) Uani 1.00 d . . .
C(5) C 0.7667(3) 0.1925(2) 0.8047(2) 0.0309(7) Uani 1.00 d . . .
C(6) C 0.8683(3) 0.2285(2) 0.7861(2) 0.0377(8) Uani 1.00 d . . .
C(7) C 0.8498(4) 0.3066(2) 0.7390(2) 0.0453(9) Uani 1.00 d . . .
C(8) C 0.7357(4) 0.3193(2) 0.7283(2) 0.048(1) Uani 1.00 d . . .
C(9) C 0.6854(3) 0.2495(2) 0.7681(2) 0.0405(9) Uani 1.00 d . . .
C(10) C 0.7421(5) 0.0431(3) 0.6703(2) 0.066(1) Uani 1.00 d . . .
C(11) C 0.8498(4) 0.0630(4) 0.6599(2) 0.066(1) Uani 1.00 d . . .
C(12) C 0.8517(4) 0.1427(4) 0.6144(2) 0.063(1) Uani 1.00 d . . .
C(13) C 0.7462(4) 0.1713(3) 0.5974(2) 0.057(1) Uani 1.00 d . . .
C(14) C 0.6775(4) 0.1107(3) 0.6308(2) 0.057(1) Uani 1.00 d . . .
C(15) C 1.1518(2) -0.2125(2) 0.9723(1) 0.0246(6) Uani 1.00 d . . .
C(16) C 1.1541(2) -0.2938(2) 1.0166(1) 0.0244(6) Uani 1.00 d . . .
C(17) C 1.2475(2) -0.1700(2) 0.9559(2) 0.0275(7) Uani 1.00 d . . .
C(18) C 1.0479(2) -0.1693(2) 0.9403(2) 0.0288(7) Uani 1.00 d . . .
C(19) C 1.0511(2) -0.3416(2) 1.0328(2) 0.0287(7) Uani 1.00 d . . .
H(1) H 0.7041 -0.0986 0.9620 0.0425 Uiso 1.00 calc . . .
H(2) H 0.5868 0.1093 0.8408 0.0451 Uiso 1.00 calc . . .
H(3) H 0.9043 0.0768 0.8780 0.0397 Uiso 1.00 calc . . .
H(4) H 0.9368 0.2037 0.8024 0.0454 Uiso 1.00 calc . . .
H(5) H 0.9031 0.3436 0.7180 0.0543 Uiso 1.00 calc . . .
H(6) H 0.7000 0.3660 0.6985 0.0581 Uiso 1.00 calc . . .
H(7) H 0.6101 0.2413 0.7701 0.0485 Uiso 1.00 calc . . .
H(8) H 0.7168 -0.0076 0.6985 0.0791 Uiso 1.00 calc . . .
H(9) H 0.9105 0.0287 0.6798 0.0792 Uiso 1.00 calc . . .
H(10) H 0.9142 0.1719 0.5982 0.0762 Uiso 1.00 calc . . .
H(11) H 0.7248 0.2238 0.5675 0.0689 Uiso 1.00 calc . . .
H(12) H 0.6013 0.1139 0.6276 0.0683 Uiso 1.00 calc . . .
H(13) H 0.9405 -0.0742 0.9661 0.0506 Uiso 1.00 calc . . .
H(14) H 1.0027 -0.4517 1.0870 0.0860 Uiso 1.00 calc . . .
H(15) H 1.2462 -0.1155 0.9256 0.0760 Uiso 1.00 calc . . .

loop_
_atom_site_aniso_label
_atom_site_aniso_U_11
_atom_site_aniso_U_22
_atom_site_aniso_U_33
_atom_site_aniso_U_12
_atom_site_aniso_U_13
_atom_site_aniso_U_23
Fe 0.0277(3) 0.0304(3) 0.0299(3) -0.0011(2) 0.0061(2) 0.0013(1)
O(1) 0.028(1) 0.043(1) 0.056(1) 0.0177(10) -0.0052(10) -0.006(1)
O(2) 0.041(1) 0.105(3) 0.043(2) 0.030(1) -0.011(1) -0.013(1)
O(3) 0.024(1) 0.080(2) 0.108(3) -0.007(1) 0.001(1) 0.066(2)
O(4) 0.020(1) 0.061(2) 0.116(3) -0.004(1) 0.000(1) 0.049(2)
N(1) 0.023(1) 0.034(1) 0.041(1) 0.003(1) 0.004(1) 0.004(1)
N(2) 0.022(1) 0.044(1) 0.053(2) -0.004(1) 0.006(1) 0.014(1)
C(1) 0.030(1) 0.032(1) 0.045(2) -0.001(1) 0.008(1) 0.009(1)
C(2) 0.022(1) 0.043(2) 0.048(2) 0.004(1) 0.006(1) 0.014(1)
C(3) 0.026(1) 0.030(1) 0.030(1) 0.000(1) 0.007(1) 0.000(1)
C(4) 0.019(1) 0.039(1) 0.041(2) -0.002(1) 0.006(1) 0.001(1)
C(5) 0.032(2) 0.031(1) 0.031(1) -0.001(1) 0.007(1) -0.002(1)
C(6) 0.037(2) 0.040(2) 0.037(2) -0.013(1) 0.004(1) 0.003(1)
C(7) 0.058(2) 0.038(2) 0.040(2) -0.015(2) 0.010(2) 0.004(1)
C(8) 0.068(3) 0.032(2) 0.046(2) 0.010(2) 0.015(2) 0.005(1)
C(9) 0.042(2) 0.037(2) 0.044(2) 0.011(1) 0.016(2) 0.005(1)
C(10) 0.112(4) 0.035(2) 0.051(2) -0.019(2) 0.009(3) -0.004(2)
C(11) 0.073(3) 0.065(3) 0.061(3) 0.033(2) 0.005(2) -0.020(2)
C(12) 0.064(3) 0.084(3) 0.044(2) -0.008(2) 0.023(2) -0.017(2)
C(13) 0.082(3) 0.056(2) 0.034(2) -0.012(2) -0.004(2) 0.000(1)
C(14) 0.050(2) 0.066(3) 0.054(2) -0.011(2) -0.007(2) -0.018(2)
C(15) 0.016(1) 0.024(1) 0.034(1) 0.0018(10) 0.003(1) 0.0020(10)
C(16) 0.016(1) 0.025(1) 0.033(1) 0.0000(10) 0.005(1) 0.001(1)
C(17) 0.017(1) 0.028(1) 0.037(2) 0.0008(10) 0.006(1) 0.006(1)
C(18) 0.019(1) 0.033(1) 0.035(2) 0.000(1) 0.004(1) 0.006(1)
C(19) 0.019(1) 0.029(1) 0.039(2) -0.003(1) 0.005(1) 0.005(1)

loop_
_atom_type_symbol
_atom_type_description
_atom_type_scat_dispersion_real
_atom_type_scat_dispersion_imag
_atom_type_scat_source
C C 0.003 0.002
;International Tables for Crystallography
(1992, Vol. C, Tables 4.2.6.8 and 6.1.1.1)
;
H H 0.000 0.000
;International Tables for Crystallography
(1992, Vol. C, Table 6.1.1.2)
;
N N 0.006 0.003
;International Tables for Crystallography
(1992, Vol. C, Tables 4.2.6.8 and 6.1.1.1)
;
O O 0.011 0.006
;International Tables for Crystallography
(1992, Vol. C, Tables 4.2.6.8 and 6.1.1.1)
;
Fe Fe 0.346 0.844
;International Tables for Crystallography
(1992, Vol. C, Tables 4.2.6.8 and 6.1.1.1)
;

loop_
_geom_angle_atom_site_label_1
_geom_angle_atom_site_label_2
_geom_angle_atom_site_label_3
_geom_angle
_geom_angle_site_symmetry_1
_geom_angle_site_symmetry_2
_geom_angle_site_symmetry_3
_geom_angle_publ_flag
C(5) Fe C(6) 41.2(1) . . 0_555 yes
C(5) Fe C(7) 69.0(1) . . 0_555 yes
C(5) Fe C(8) 68.6(1) . . 0_555 yes
C(5) Fe C(9) 41.1(1) . . 0_555 yes
C(5) Fe C(10) 109.2(2) . . 0_555 yes
C(5) Fe C(11) 120.8(2) . . 0_555 yes
C(5) Fe C(12) 154.8(2) . . 0_555 yes
C(5) Fe C(13) 164.1(2) . . 0_555 yes
C(5) Fe C(14) 127.6(2) . . 0_555 yes
C(6) Fe C(7) 40.7(1) . . 0_555 yes
C(6) Fe C(8) 68.6(2) . . 0_555 yes
C(6) Fe C(9) 69.0(1) . . 0_555 yes
C(6) Fe C(10) 129.4(2) . . 0_555 yes
C(6) Fe C(11) 110.0(2) . . 0_555 yes
C(6) Fe C(12) 120.1(2) . . 0_555 yes
C(6) Fe C(13) 152.6(2) . . 0_555 yes
C(6) Fe C(14) 166.8(2) . . 0_555 yes
C(7) Fe C(8) 41.1(2) . . 0_555 yes
C(7) Fe C(9) 68.8(2) . . 0_555 yes
C(7) Fe C(10) 166.7(2) . . 0_555 yes
C(7) Fe C(11) 128.4(2) . . 0_555 yes
C(7) Fe C(12) 108.0(2) . . 0_555 yes
C(7) Fe C(13) 117.8(2) . . 0_555 yes
C(7) Fe C(14) 150.8(2) . . 0_555 yes
C(8) Fe C(9) 40.3(1) . . 0_555 yes
C(8) Fe C(10) 151.7(2) . . 0_555 yes
C(8) Fe C(11) 165.2(2) . . 0_555 yes
C(8) Fe C(12) 126.6(2) . . 0_555 yes
C(8) Fe C(13) 106.4(2) . . 0_555 yes
C(8) Fe C(14) 116.7(2) . . 0_555 yes
C(9) Fe C(10) 119.1(2) . . 0_555 yes
C(9) Fe C(11) 154.1(2) . . 0_555 yes
C(9) Fe C(12) 163.1(2) . . 0_555 yes
C(9) Fe C(13) 125.5(2) . . 0_555 yes
C(9) Fe C(14) 106.7(2) . . 0_555 yes
C(10) Fe C(11) 40.3(2) . . 0_555 yes
C(10) Fe C(12) 67.7(2) . . 0_555 yes
C(10) Fe C(13) 67.7(2) . . 0_555 yes
C(10) Fe C(14) 40.8(2) . . 0_555 yes
C(11) Fe C(12) 40.4(2) . . 0_555 yes
C(11) Fe C(13) 67.7(2) . . 0_555 yes
C(11) Fe C(14) 68.0(2) . . 0_555 yes
C(12) Fe C(13) 40.1(2) . . 0_555 yes
C(12) Fe C(14) 67.5(2) . . 0_555 yes
C(13) Fe C(14) 39.9(2) . . 0_555 yes
C(1) N(1) C(4) 116.3(3) . . 0_555 yes
C(1) N(2) C(2) 117.3(3) . . 0_555 yes
N(1) C(1) N(2) 125.5(3) . . 0_555 yes
N(2) C(2) C(3) 122.4(3) . . 0_555 yes
C(2) C(3) C(4) 114.9(3) . . 0_555 yes
C(2) C(3) C(5) 121.7(3) . . 0_555 yes
C(4) C(3) C(5) 123.4(3) . . 0_555 yes
N(1) C(4) C(3) 123.6(3) . . 0_555 yes
Fe C(5) C(3) 124.0(2) . . 0_555 yes
Fe C(5) C(6) 69.3(2) . . 0_555 yes
Fe C(5) C(9) 69.5(2) . . 0_555 yes
C(3) C(5) C(6) 126.0(3) . . 0_555 yes
C(3) C(5) C(9) 126.6(3) . . 0_555 yes
C(6) C(5) C(9) 107.3(3) . . 0_555 yes
Fe C(6) C(5) 69.5(2) . . 0_555 yes
Fe C(6) C(7) 70.1(2) . . 0_555 yes
C(5) C(6) C(7) 108.4(3) . . 0_555 yes
Fe C(7) C(6) 69.3(2) . . 0_555 yes
Fe C(7) C(8) 69.5(2) . . 0_555 yes
C(6) C(7) C(8) 107.4(3) . . 0_555 yes
Fe C(8) C(7) 69.4(2) . . 0_555 yes
Fe C(8) C(9) 69.5(2) . . 0_555 yes
C(7) C(8) C(9) 108.4(3) . . 0_555 yes
Fe C(9) C(5) 69.4(2) . . 0_555 yes
Fe C(9) C(8) 70.2(2) . . 0_555 yes
C(5) C(9) C(8) 108.4(3) . . 0_555 yes
Fe C(10) C(11) 70.2(2) . . 0_555 yes
Fe C(10) C(14) 69.9(2) . . 0_555 yes
C(11) C(10) C(14) 108.0(4) . . 0_555 yes
Fe C(11) C(10) 69.5(2) . . 0_555 yes
Fe C(11) C(12) 69.8(3) . . 0_555 yes
C(10) C(11) C(12) 107.5(4) . . 0_555 yes
Fe C(12) C(11) 69.8(2) . . 0_555 yes
Fe C(12) C(13) 69.6(2) . . 0_555 yes
C(11) C(12) C(13) 108.0(4) . . 0_555 yes
Fe C(13) C(12) 70.3(2) . . 0_555 yes
Fe C(13) C(14) 70.4(2) . . 0_555 yes
C(12) C(13) C(14) 109.1(4) . . 0_555 yes
Fe C(14) C(10) 69.3(2) . . 0_555 yes
Fe C(14) C(13) 69.7(2) . . 0_555 yes
C(10) C(14) C(13) 107.3(4) . . 0_555 yes
C(16) C(15) C(17) 119.5(2) . . 0_555 yes
C(16) C(15) C(18) 122.7(2) . . 0_555 yes
C(17) C(15) C(18) 117.9(2) . . 0_555 yes
C(15) C(16) C(17) 119.7(2) . 7_747 0_555 yes
C(15) C(16) C(19) 119.6(2) . . 0_555 yes
C(17) C(16) C(19) 120.7(2) 7_747 . 0_555 yes
C(15) C(17) C(16) 120.9(2) . 7_747 0_555 yes
O(1) C(18) O(2) 125.4(3) . . 0_555 yes
O(1) C(18) C(15) 112.5(3) . . 0_555 yes
O(2) C(18) C(15) 122.0(3) . . 0_555 yes
O(3) C(19) O(4) 122.8(3) . . 0_555 yes
O(3) C(19) C(16) 114.0(2) . . 0_555 yes
O(4) C(19) C(16) 123.1(3) . . 0_555 yes

loop_
_geom_bond_atom_site_label_1
_geom_bond_atom_site_label_2
_geom_bond_distance
_geom_bond_site_symmetry_1
_geom_bond_site_symmetry_2
_geom_bond_publ_flag
Fe C(5) 2.034(3) . . yes
Fe C(6) 2.031(3) . . yes
Fe C(7) 2.041(4) . . yes
Fe C(8) 2.043(3) . . yes
Fe C(9) 2.035(3) . . yes
Fe C(10) 2.027(4) . . yes
Fe C(11) 2.035(4) . . yes
Fe C(12) 2.035(4) . . yes
Fe C(13) 2.026(4) . . yes
Fe C(14) 2.036(4) . . yes
O(1) C(18) 1.300(4) . . yes
O(2) C(18) 1.202(4) . . yes
O(3) C(19) 1.299(4) . . yes
O(4) C(19) 1.183(4) . . yes
N(1) C(1) 1.331(4) . . yes
N(1) C(4) 1.335(4) . . yes
N(2) C(1) 1.322(4) . . yes
N(2) C(2) 1.339(4) . . yes
C(2) C(3) 1.390(4) . . yes
C(3) C(4) 1.383(4) . . yes
C(3) C(5) 1.470(4) . . yes
C(5) C(6) 1.430(4) . . yes
C(5) C(9) 1.428(5) . . yes
C(6) C(7) 1.415(5) . . yes
C(7) C(8) 1.434(6) . . yes
C(8) C(9) 1.404(5) . . yes
C(10) C(11) 1.400(7) . . yes
C(10) C(14) 1.415(7) . . yes
C(11) C(12) 1.405(7) . . yes
C(12) C(13) 1.391(7) . . yes
C(13) C(14) 1.386(6) . . yes
C(15) C(16) 1.405(4) . . yes
C(15) C(17) 1.386(4) . . yes
C(15) C(18) 1.517(4) . . yes
C(16) C(17) 1.393(4) . 7_747 yes
C(16) C(19) 1.496(4) . . yes

loop_
_geom_contact_atom_site_label_1
_geom_contact_atom_site_label_2
_geom_contact_distance
_geom_contact_site_symmetry_1
_geom_contact_site_symmetry_2
_geom_contact_publ_flag
O(1) N(1) 2.778(3) . . ?
O(1) O(1) 3.010(4) . 3_757 ?
O(1) N(1) 3.251(4) . 3_757 ?
O(1) C(4) 3.260(4) . 3_757 ?
O(1) C(12) 3.374(5) . 4_555 ?
O(1) C(4) 3.545(4) . . ?
O(2) C(9) 3.293(4) . 5_545 ?
O(2) N(1) 3.515(4) . . ?
O(3) N(2) 2.737(4) . 7_647 ?
O(3) C(14) 3.175(5) . 8_545 ?
O(3) C(10) 3.297(5) . 8_545 ?
O(3) C(1) 3.520(4) . 7_647 ?
O(4) C(1) 3.235(4) . 7_647 ?
O(4) C(13) 3.263(6) . 6_646 ?
O(4) N(2) 3.316(4) . 7_647 ?
O(4) C(14) 3.335(6) . 6_646 ?
O(4) C(12) 3.450(6) . 4_555 ?
N(1) C(18) 3.524(4) . . ?
N(2) C(19) 3.426(4) . 7_647 ?
N(2) C(19) 3.528(4) . 5_455 ?
N(2) C(16) 3.591(4) . 5_455 ?
C(2) C(16) 3.480(4) . 5_455 ?
C(2) C(15) 3.595(5) . 5_455 ?
C(4) C(15) 3.498(4) . 3_757 ?
C(5) C(17) 3.506(4) . 5_455 ?

loop_
_geom_hbond_atom_site_label_D
_geom_hbond_atom_site_label_H
_geom_hbond_atom_site_label_A
_geom_hbond_site_symmetry_D
_geom_hbond_site_symmetry_H
_geom_hbond_site_symmetry_A
_geom_hbond_distance_DH
_geom_hbond_distance_HA
_geom_hbond_distance_DA
_geom_hbond_angle_DHA
_geom_hbond_publ_flag
O(1) H(13) N(1) . . 1_555 0.950 1.835 2.778(3) 171.470 no

loop_
_geom_torsion_atom_site_label_1
_geom_torsion_atom_site_label_2
_geom_torsion_atom_site_label_3
_geom_torsion_atom_site_label_4
_geom_torsion
_geom_torsion_site_symmetry_1
_geom_torsion_site_symmetry_2
_geom_torsion_site_symmetry_3
_geom_torsion_site_symmetry_4
_geom_torsion_publ_flag
Fe C(5) C(3) C(2) -88.6(4) 0_555 23_1 5_555 55_5 yes
Fe C(5) C(3) C(4) 91.6(4) 0_555 23_1 5_555 55_5 yes
Fe C(5) C(6) C(7) 59.5(2) 0_555 23_1 5_555 55_5 yes
Fe C(5) C(9) C(8) -59.6(2) 0_555 23_1 5_555 55_5 yes
Fe C(6) C(5) C(3) 117.6(3) 0_555 23_1 5_555 55_5 yes
Fe C(6) C(5) C(9) -59.3(2) 0_555 23_1 5_555 55_5 yes
Fe C(6) C(7) C(8) 59.3(3) 0_555 23_1 5_555 55_5 yes
Fe C(7) C(6) C(5) -59.1(2) 0_555 23_1 5_555 55_5 yes
Fe C(7) C(8) C(9) 58.7(3) 0_555 23_1 5_555 55_5 yes
Fe C(8) C(7) C(6) -59.1(2) 0_555 23_1 5_555 55_5 yes
Fe C(8) C(9) C(5) 59.1(2) 0_555 23_1 5_555 55_5 yes
Fe C(9) C(5) C(3) -117.7(3) 0_555 23_1 5_555 55_5 yes
Fe C(9) C(5) C(6) 59.2(2) 0_555 23_1 5_555 55_5 yes
Fe C(9) C(8) C(7) -58.6(3) 0_555 23_1 5_555 55_5 yes
Fe C(10) C(11) C(12) -59.7(3) 0_555 23_1 5_555 55_5 yes
Fe C(10) C(14) C(13) 59.5(3) 0_555 23_1 5_555 55_5 yes
Fe C(11) C(10) C(14) 59.9(3) 0_555 23_1 5_555 55_5 yes
Fe C(11) C(12) C(13) -59.3(3) 0_555 23_1 5_555 55_5 yes
Fe C(12) C(11) C(10) 59.6(3) 0_555 23_1 5_555 55_5 yes
Fe C(12) C(13) C(14) -60.0(3) 0_555 23_1 5_555 55_5 yes
Fe C(13) C(12) C(11) 59.5(3) 0_555 23_1 5_555 55_5 yes
Fe C(13) C(14) C(10) -59.3(3) 0_555 23_1 5_555 55_5 yes
Fe C(14) C(10) C(11) -60.1(3) 0_555 23_1 5_555 55_5 yes
Fe C(14) C(13) C(12) 60.0(3) 0_555 23_1 5_555 55_5 yes
O(1) C(18) C(15) C(16) 85.9(3) 0_555 23_1 5_555 55_5 yes
O(1) C(18) C(15) C(17) -95.1(3) 0_555 23_1 5_555 55_5 yes
O(2) C(18) C(15) C(16) -98.5(4) 0_555 23_1 5_555 55_5 yes
O(2) C(18) C(15) C(17) 80.5(4) 0_555 23_1 5_555 55_5 yes
O(3) C(19) C(16) C(15) 179.4(3) 0_555 23_1 5_555 55_5 yes
O(3) C(19) C(16) C(17) 0.3(5) 0_555 23_1 5_555 55_5 yes
O(4) C(19) C(16) C(15) -1.3(5) 0_555 23_1 5_555 55_5 yes
O(4) C(19) C(16) C(17) 179.7(4) 0_555 23_1 5_555 55_5 yes
N(1) C(1) N(2) C(2) -0.8(6) 0_555 23_1 5_555 55_5 yes
N(1) C(4) C(3) C(2) 0.6(5) 0_555 23_1 5_555 55_5 yes
N(1) C(4) C(3) C(5) -179.6(3) 0_555 23_1 5_555 55_5 yes
N(2) C(1) N(1) C(4) 0.4(5) 0_555 23_1 5_555 55_5 yes
N(2) C(2) C(3) C(4) -1.0(5) 0_555 23_1 5_555 55_5 yes
N(2) C(2) C(3) C(5) 179.2(3) 0_555 23_1 5_555 55_5 yes
C(1) N(1) C(4) C(3) -0.3(5) 0_555 23_1 5_555 55_5 yes
C(1) N(2) C(2) C(3) 1.1(5) 0_555 23_1 5_555 55_5 yes
C(2) C(3) C(5) C(6) -176.4(3) 0_555 23_1 5_555 55_5 yes
C(2) C(3) C(5) C(9) -0.1(5) 0_555 23_1 5_555 55_5 yes
C(3) C(5) Fe C(6) -120.2(3) 0_555 23_1 5_555 55_5 yes
C(3) C(5) Fe C(7) -157.6(3) 0_555 23_1 5_555 55_5 yes
C(3) C(5) Fe C(8) 158.2(3) 0_555 23_1 5_555 55_5 yes
C(3) C(5) Fe C(9) 121.0(4) 0_555 23_1 5_555 55_5 yes
C(3) C(5) Fe C(10) 8.3(3) 0_555 23_1 5_555 55_5 yes
C(3) C(5) Fe C(11) -34.6(4) 0_555 23_1 5_555 55_5 yes
C(3) C(5) Fe C(12) -69.8(5) 0_555 23_1 5_555 55_5 yes
C(3) C(5) Fe C(13) 84.1(6) 0_555 23_1 5_555 55_5 yes
C(3) C(5) Fe C(14) 50.3(3) 0_555 23_1 5_555 55_5 yes
C(3) C(5) C(6) C(7) 177.1(3) 0_555 23_1 5_555 55_5 yes
C(3) C(5) C(9) C(8) -177.3(3) 0_555 23_1 5_555 55_5 yes
C(4) C(3) C(5) C(6) 3.7(5) 0_555 23_1 5_555 55_5 yes
C(4) C(3) C(5) C(9) -179.9(3) 0_555 23_1 5_555 55_5 yes
C(5) Fe C(6) C(7) -119.6(3) 0_555 23_1 5_555 55_5 yes
C(5) Fe C(7) C(6) 37.8(2) 0_555 23_1 5_555 55_5 yes
C(5) Fe C(7) C(8) -81.1(2) 0_555 23_1 5_555 55_5 yes
C(5) Fe C(8) C(7) 82.2(2) 0_555 23_1 5_555 55_5 yes
C(5) Fe C(8) C(9) -37.9(2) 0_555 23_1 5_555 55_5 yes
C(5) Fe C(9) C(8) 119.5(3) 0_555 23_1 5_555 55_5 yes
C(5) Fe C(10) C(11) -115.3(3) 0_555 23_1 5_555 55_5 yes
C(5) Fe C(10) C(14) 125.8(3) 0_555 23_1 5_555 55_5 yes
C(5) Fe C(11) C(10) 83.6(3) 0_555 23_1 5_555 55_5 yes
C(5) Fe C(11) C(12) -157.7(3) 0_555 23_1 5_555 55_5 yes
C(5) Fe C(12) C(11) 50.0(5) 0_555 23_1 5_555 55_5 yes
C(5) Fe C(12) C(13) 169.2(3) 0_555 23_1 5_555 55_5 yes
C(5) Fe C(13) C(12) -163.1(5) 0_555 23_1 5_555 55_5 yes
C(5) Fe C(13) C(14) -43.4(6) 0_555 23_1 5_555 55_5 yes
C(5) Fe C(14) C(10) -75.1(3) 0_555 23_1 5_555 55_5 yes
C(5) Fe C(14) C(13) 166.2(3) 0_555 23_1 5_555 55_5 yes
C(5) C(6) Fe C(7) 119.6(3) 0_555 23_1 5_555 55_5 yes
C(5) C(6) Fe C(8) 81.4(2) 0_555 23_1 5_555 55_5 yes
C(5) C(6) Fe C(9) 38.1(2) 0_555 23_1 5_555 55_5 yes
C(5) C(6) Fe C(10) -73.0(3) 0_555 23_1 5_555 55_5 yes
C(5) C(6) Fe C(11) -114.3(2) 0_555 23_1 5_555 55_5 yes
C(5) C(6) Fe C(12) -157.7(2) 0_555 23_1 5_555 55_5 yes
C(5) C(6) Fe C(13) 165.8(3) 0_555 23_1 5_555 55_5 yes
C(5) C(6) Fe C(14) -35.1(8) 0_555 23_1 5_555 55_5 yes
C(5) C(6) C(7) C(8) 0.1(4) 0_555 23_1 5_555 55_5 yes
C(5) C(9) Fe C(6) -38.2(2) 0_555 23_1 5_555 55_5 yes
C(5) C(9) Fe C(7) -81.9(2) 0_555 23_1 5_555 55_5 yes
C(5) C(9) Fe C(8) -119.5(3) 0_555 23_1 5_555 55_5 yes
C(5) C(9) Fe C(10) 86.2(3) 0_555 23_1 5_555 55_5 yes
C(5) C(9) Fe C(11) 54.6(5) 0_555 23_1 5_555 55_5 yes
C(5) C(9) Fe C(12) -164.0(5) 0_555 23_1 5_555 55_5 yes
C(5) C(9) Fe C(13) 168.3(2) 0_555 23_1 5_555 55_5 yes
C(5) C(9) Fe C(14) 128.6(2) 0_555 23_1 5_555 55_5 yes
C(5) C(9) C(8) C(7) 0.5(4) 0_555 23_1 5_555 55_5 yes
C(6) Fe C(5) C(9) 118.8(3) 0_555 23_1 5_555 55_5 yes
C(6) Fe C(7) C(8) -118.9(3) 0_555 23_1 5_555 55_5 yes
C(6) Fe C(8) C(7) 37.8(2) 0_555 23_1 5_555 55_5 yes
C(6) Fe C(8) C(9) -82.3(2) 0_555 23_1 5_555 55_5 yes
C(6) Fe C(9) C(8) 81.3(2) 0_555 23_1 5_555 55_5 yes
C(6) Fe C(10) C(11) -73.5(3) 0_555 23_1 5_555 55_5 yes
C(6) Fe C(10) C(14) 167.6(2) 0_555 23_1 5_555 55_5 yes
C(6) Fe C(11) C(10) 128.0(3) 0_555 23_1 5_555 55_5 yes
C(6) Fe C(11) C(12) -113.3(3) 0_555 23_1 5_555 55_5 yes
C(6) Fe C(12) C(11) 85.9(3) 0_555 23_1 5_555 55_5 yes
C(6) Fe C(12) C(13) -154.9(2) 0_555 23_1 5_555 55_5 yes
C(6) Fe C(13) C(12) 53.1(5) 0_555 23_1 5_555 55_5 yes
C(6) Fe C(13) C(14) 172.7(3) 0_555 23_1 5_555 55_5 yes
C(6) Fe C(14) C(10) -46.5(8) 0_555 23_1 5_555 55_5 yes
C(6) Fe C(14) C(13) -165.2(6) 0_555 23_1 5_555 55_5 yes
C(6) C(5) Fe C(7) -37.4(2) 0_555 23_1 5_555 55_5 yes
C(6) C(5) Fe C(8) -81.6(2) 0_555 23_1 5_555 55_5 yes
C(6) C(5) Fe C(9) -118.8(3) 0_555 23_1 5_555 55_5 yes
C(6) C(5) Fe C(10) 128.6(2) 0_555 23_1 5_555 55_5 yes
C(6) C(5) Fe C(11) 85.7(3) 0_555 23_1 5_555 55_5 yes
C(6) C(5) Fe C(12) 50.4(4) 0_555 23_1 5_555 55_5 yes
C(6) C(5) Fe C(13) -155.7(5) 0_555 23_1 5_555 55_5 yes
C(6) C(5) Fe C(14) 170.5(2) 0_555 23_1 5_555 55_5 yes
C(6) C(5) C(9) C(8) -0.4(4) 0_555 23_1 5_555 55_5 yes
C(6) C(7) Fe C(8) 118.9(3) 0_555 23_1 5_555 55_5 yes
C(6) C(7) Fe C(9) 82.0(2) 0_555 23_1 5_555 55_5 yes
C(6) C(7) Fe C(10) -46.8(8) 0_555 23_1 5_555 55_5 yes
C(6) C(7) Fe C(11) -75.5(3) 0_555 23_1 5_555 55_5 yes
C(6) C(7) Fe C(12) -115.6(3) 0_555 23_1 5_555 55_5 yes
C(6) C(7) Fe C(13) -158.0(2) 0_555 23_1 5_555 55_5 yes
C(6) C(7) Fe C(14) 168.5(3) 0_555 23_1 5_555 55_5 yes
C(6) C(7) C(8) C(9) -0.4(4) 0_555 23_1 5_555 55_5 yes
C(7) Fe C(5) C(9) 81.4(2) 0_555 23_1 5_555 55_5 yes
C(7) Fe C(8) C(9) -120.1(3) 0_555 23_1 5_555 55_5 yes
C(7) Fe C(9) C(8) 37.6(2) 0_555 23_1 5_555 55_5 yes
C(7) Fe C(10) C(11) -35.5(8) 0_555 23_1 5_555 55_5 yes
C(7) Fe C(10) C(14) -154.4(6) 0_555 23_1 5_555 55_5 yes
C(7) Fe C(11) C(10) 170.2(2) 0_555 23_1 5_555 55_5 yes
C(7) Fe C(11) C(12) -71.2(3) 0_555 23_1 5_555 55_5 yes
C(7) Fe C(12) C(11) 128.7(3) 0_555 23_1 5_555 55_5 yes
C(7) Fe C(12) C(13) -112.1(3) 0_555 23_1 5_555 55_5 yes
C(7) Fe C(13) C(12) 85.2(3) 0_555 23_1 5_555 55_5 yes
C(7) Fe C(13) C(14) -155.2(3) 0_555 23_1 5_555 55_5 yes
C(7) Fe C(14) C(10) 168.2(3) 0_555 23_1 5_555 55_5 yes
C(7) Fe C(14) C(13) 49.6(5) 0_555 23_1 5_555 55_5 yes
C(7) C(6) Fe C(8) -38.2(2) 0_555 23_1 5_555 55_5 yes
C(7) C(6) Fe C(9) -81.5(2) 0_555 23_1 5_555 55_5 yes
C(7) C(6) Fe C(10) 167.4(3) 0_555 23_1 5_555 55_5 yes
C(7) C(6) Fe C(11) 126.1(3) 0_555 23_1 5_555 55_5 yes
C(7) C(6) Fe C(12) 82.7(3) 0_555 23_1 5_555 55_5 yes
C(7) C(6) Fe C(13) 46.2(4) 0_555 23_1 5_555 55_5 yes
C(7) C(6) Fe C(14) -154.7(7) 0_555 23_1 5_555 55_5 yes
C(7) C(6) C(5) C(9) 0.2(4) 0_555 23_1 5_555 55_5 yes
C(7) C(8) Fe C(9) 120.1(3) 0_555 23_1 5_555 55_5 yes
C(7) C(8) Fe C(10) 173.1(3) 0_555 23_1 5_555 55_5 yes
C(7) C(8) Fe C(11) -49.8(8) 0_555 23_1 5_555 55_5 yes
C(7) C(8) Fe C(12) -74.6(3) 0_555 23_1 5_555 55_5 yes
C(7) C(8) Fe C(13) -113.8(2) 0_555 23_1 5_555 55_5 yes
C(7) C(8) Fe C(14) -155.4(2) 0_555 23_1 5_555 55_5 yes
C(8) Fe C(5) C(9) 37.2(2) 0_555 23_1 5_555 55_5 yes
C(8) Fe C(10) C(11) 164.4(3) 0_555 23_1 5_555 55_5 yes
C(8) Fe C(10) C(14) 45.6(5) 0_555 23_1 5_555 55_5 yes
C(8) Fe C(11) C(10) -150.0(6) 0_555 23_1 5_555 55_5 yes
C(8) Fe C(11) C(12) -31.3(8) 0_555 23_1 5_555 55_5 yes
C(8) Fe C(12) C(11) 170.5(3) 0_555 23_1 5_555 55_5 yes
C(8) Fe C(12) C(13) -70.3(3) 0_555 23_1 5_555 55_5 yes
C(8) Fe C(13) C(12) 128.0(3) 0_555 23_1 5_555 55_5 yes
C(8) Fe C(13) C(14) -112.3(3) 0_555 23_1 5_555 55_5 yes
C(8) Fe C(14) C(10) -157.7(3) 0_555 23_1 5_555 55_5 yes
C(8) Fe C(14) C(13) 83.7(3) 0_555 23_1 5_555 55_5 yes
C(8) C(7) Fe C(9) -36.9(2) 0_555 23_1 5_555 55_5 yes
C(8) C(7) Fe C(10) -165.7(6) 0_555 23_1 5_555 55_5 yes
C(8) C(7) Fe C(11) 165.6(2) 0_555 23_1 5_555 55_5 yes
C(8) C(7) Fe C(12) 125.5(3) 0_555 23_1 5_555 55_5 yes
C(8) C(7) Fe C(13) 83.1(3) 0_555 23_1 5_555 55_5 yes
C(8) C(7) Fe C(14) 49.6(4) 0_555 23_1 5_555 55_5 yes
C(8) C(9) Fe C(10) -154.3(3) 0_555 23_1 5_555 55_5 yes
C(8) C(9) Fe C(11) 174.1(4) 0_555 23_1 5_555 55_5 yes
C(8) C(9) Fe C(12) -44.5(7) 0_555 23_1 5_555 55_5 yes
C(8) C(9) Fe C(13) -72.1(3) 0_555 23_1 5_555 55_5 yes
C(8) C(9) Fe C(14) -111.8(3) 0_555 23_1 5_555 55_5 yes
C(9) Fe C(10) C(11) -159.3(3) 0_555 23_1 5_555 55_5 yes
C(9) Fe C(10) C(14) 81.8(3) 0_555 23_1 5_555 55_5 yes
C(9) Fe C(11) C(10) 45.1(5) 0_555 23_1 5_555 55_5 yes
C(9) Fe C(11) C(12) 163.7(3) 0_555 23_1 5_555 55_5 yes
C(9) Fe C(12) C(11) -155.2(5) 0_555 23_1 5_555 55_5 yes
C(9) Fe C(12) C(13) -35.9(7) 0_555 23_1 5_555 55_5 yes
C(9) Fe C(13) C(12) 167.9(3) 0_555 23_1 5_555 55_5 yes
C(9) Fe C(13) C(14) -72.4(3) 0_555 23_1 5_555 55_5 yes
C(9) Fe C(14) C(10) -115.5(3) 0_555 23_1 5_555 55_5 yes
C(9) Fe C(14) C(13) 125.9(3) 0_555 23_1 5_555 55_5 yes
C(9) C(5) Fe C(10) -112.7(3) 0_555 23_1 5_555 55_5 yes
C(9) C(5) Fe C(11) -155.6(2) 0_555 23_1 5_555 55_5 yes
C(9) C(5) Fe C(12) 169.2(4) 0_555 23_1 5_555 55_5 yes
C(9) C(5) Fe C(13) -36.9(6) 0_555 23_1 5_555 55_5 yes
C(9) C(5) Fe C(14) -70.7(3) 0_555 23_1 5_555 55_5 yes
C(9) C(8) Fe C(10) 53.0(4) 0_555 23_1 5_555 55_5 yes
C(9) C(8) Fe C(11) -169.9(6) 0_555 23_1 5_555 55_5 yes
C(9) C(8) Fe C(12) 165.3(2) 0_555 23_1 5_555 55_5 yes
C(9) C(8) Fe C(13) 126.2(3) 0_555 23_1 5_555 55_5 yes
C(9) C(8) Fe C(14) 84.5(3) 0_555 23_1 5_555 55_5 yes
C(10) Fe C(11) C(12) 118.7(4) 0_555 23_1 5_555 55_5 yes
C(10) Fe C(12) C(11) -37.8(3) 0_555 23_1 5_555 55_5 yes
C(10) Fe C(12) C(13) 81.4(3) 0_555 23_1 5_555 55_5 yes
C(10) Fe C(13) C(12) -81.4(3) 0_555 23_1 5_555 55_5 yes
C(10) Fe C(13) C(14) 38.3(3) 0_555 23_1 5_555 55_5 yes
C(10) Fe C(14) C(13) -118.7(4) 0_555 23_1 5_555 55_5 yes
C(10) C(11) Fe C(12) -118.7(4) 0_555 23_1 5_555 55_5 yes
C(10) C(11) Fe C(13) -81.3(3) 0_555 23_1 5_555 55_5 yes
C(10) C(11) Fe C(14) -38.1(3) 0_555 23_1 5_555 55_5 yes
C(10) C(11) C(12) C(13) 0.2(5) 0_555 23_1 5_555 55_5 yes
C(10) C(14) Fe C(11) 37.6(3) 0_555 23_1 5_555 55_5 yes
C(10) C(14) Fe C(12) 81.4(3) 0_555 23_1 5_555 55_5 yes
C(10) C(14) Fe C(13) 118.7(4) 0_555 23_1 5_555 55_5 yes
C(10) C(14) C(13) C(12) 0.7(5) 0_555 23_1 5_555 55_5 yes
C(11) Fe C(10) C(14) -118.9(4) 0_555 23_1 5_555 55_5 yes
C(11) Fe C(12) C(13) 119.2(4) 0_555 23_1 5_555 55_5 yes
C(11) Fe C(13) C(12) -37.7(3) 0_555 23_1 5_555 55_5 yes
C(11) Fe C(13) C(14) 82.0(3) 0_555 23_1 5_555 55_5 yes
C(11) Fe C(14) C(13) -81.0(3) 0_555 23_1 5_555 55_5 yes
C(11) C(10) Fe C(12) 37.9(3) 0_555 23_1 5_555 55_5 yes
C(11) C(10) Fe C(13) 81.4(3) 0_555 23_1 5_555 55_5 yes
C(11) C(10) Fe C(14) 118.9(4) 0_555 23_1 5_555 55_5 yes
C(11) C(10) C(14) C(13) -0.5(5) 0_555 23_1 5_555 55_5 yes
C(11) C(12) Fe C(13) -119.2(4) 0_555 23_1 5_555 55_5 yes
C(11) C(12) Fe C(14) -82.1(3) 0_555 23_1 5_555 55_5 yes
C(11) C(12) C(13) C(14) -0.5(5) 0_555 23_1 5_555 55_5 yes
C(12) Fe C(10) C(14) -81.0(3) 0_555 23_1 5_555 55_5 yes
C(12) Fe C(13) C(14) 119.7(4) 0_555 23_1 5_555 55_5 yes
C(12) Fe C(14) C(13) -37.2(3) 0_555 23_1 5_555 55_5 yes
C(12) C(11) Fe C(13) 37.4(3) 0_555 23_1 5_555 55_5 yes
C(12) C(11) Fe C(14) 80.6(3) 0_555 23_1 5_555 55_5 yes
C(12) C(11) C(10) C(14) 0.2(5) 0_555 23_1 5_555 55_5 yes
C(12) C(13) Fe C(14) -119.7(4) 0_555 23_1 5_555 55_5 yes
C(13) Fe C(10) C(14) -37.5(3) 0_555 23_1 5_555 55_5 yes
C(13) C(12) Fe C(14) 37.1(3) 0_555 23_1 5_555 55_5 yes
C(15) C(17) C(16) C(19) -178.3(3) 0_555 23_1 5_555 55_5 yes
C(16) C(17) C(15) C(18) 179.9(3) 0_555 23_1 5_555 55_5 yes
C(17) C(15) C(16) C(19) -178.3(3) 0_555 23_1 5_555 55_5 yes
C(17) C(16) C(15) C(18) -179.8(3) 0_555 23_1 5_555 55_5 yes
C(18) C(15) C(16) C(19) 0.7(4) 0_555 23_1 5_555 55_5 yes
C(18) C(15) C(16) C(19) 0.7(4) 0_555 23_1 5_555 55_5 yes
